data_2203987
loop_
_publ_author_name
'T. Kolev'
'R. Wortmann'
'M. Spiteller'
'W. S. Sheldrick'
'H. Mayer-Figge'

_publ_section_title
;
 4-Methoxypyridinium betaine of squaric acid
;
_journal_issue 8
_journal_name_full 'Acta Crystallographica Section E'
_journal_page_first o1449
_journal_page_last o1450
_journal_paper_doi 10.1107/S1600536804018379
_journal_volume 60
_journal_year 2004
_chemical_formula_iupac 'C10 H7 N O4'
_chemical_formula_moiety 'C10 H7 N O4'
_chemical_formula_sum 'C10 H7 N O4'
_chemical_formula_weight 205.17
_chemical_name_common 4-methoxypyridinium-3-squarate
_chemical_name_systematic
;
2-(4-methoxypyridinio)-3,4-dioxocyclobut-1-en-1-olate
;
_space_group_IT_number 14
_symmetry_cell_setting monoclinic
_symmetry_space_group_name_Hall '-P 2ybc'
_symmetry_space_group_name_H-M 'P 1 21/c 1'
_atom_sites_solution_hydrogens geom
_atom_sites_solution_primary direct
_atom_sites_solution_secondary difmap
_audit_creation_method SHELXL-97
_cell_angle_alpha 90.00
_cell_angle_beta 96.69(3)
_cell_angle_gamma 90.00
_cell_formula_units_Z 4
_cell_length_a 4.5810(9)
_cell_length_b 11.744(2)
_cell_length_c 16.594(3)
_cell_measurement_reflns_used 14
_cell_measurement_temperature 293(2)
_cell_measurement_theta_max 14.6
_cell_measurement_theta_min 7.4
_cell_volume 886.7(3)
_computing_cell_refinement 'R3m/V User's Guide'
_computing_data_collection 'R3m/V User's Guide (Siemens, 1989)'
_computing_data_reduction 'XDISK (Siemens, 1989)'
_computing_molecular_graphics 'SHELXTL-Plus (Sheldrick, 1995)'
_computing_publication_material SHELXL97
_computing_structure_refinement 'SHELXL97 (Sheldrick, 1997)'
_computing_structure_solution 'SHELXS97 (Sheldrick, 1997)'
_diffrn_ambient_temperature 293(2)
_diffrn_measured_fraction_theta_full 0.996
_diffrn_measured_fraction_theta_max 0.996
_diffrn_measurement_device_type 'Siemens P4 four-circle'
_diffrn_measurement_method 'Profile-fitted w'
_diffrn_radiation_monochromator graphite
_diffrn_radiation_source 'fine-focus sealed tube'
_diffrn_radiation_type MoK\a
_diffrn_radiation_wavelength 0.71073
_diffrn_reflns_av_R_equivalents 0.0196
_diffrn_reflns_av_sigmaI/netI 0.0316
_diffrn_reflns_limit_h_max 5
_diffrn_reflns_limit_h_min 0
_diffrn_reflns_limit_k_max 13
_diffrn_reflns_limit_k_min 0
_diffrn_reflns_limit_l_max 19
_diffrn_reflns_limit_l_min -19
_diffrn_reflns_number 1757
_diffrn_reflns_theta_full 25.00
_diffrn_reflns_theta_max 25.00
_diffrn_reflns_theta_min 3.02
_diffrn_standards_decay_% 2
_diffrn_standards_interval_count 100
_diffrn_standards_number 3
_exptl_absorpt_coefficient_mu 0.121
_exptl_absorpt_correction_T_max 0.98076
_exptl_absorpt_correction_T_min 0.96274
_exptl_absorpt_correction_type psi-scan
_exptl_absorpt_process_details '(XPREP in SHELXTL-Plus; Sheldrick, 1995)'
_exptl_crystal_colour yellow
_exptl_crystal_density_diffrn 1.537
_exptl_crystal_density_method 'not measured'
_exptl_crystal_description needle
_exptl_crystal_F_000 424
_exptl_crystal_size_max 0.57
_exptl_crystal_size_mid 0.27
_exptl_crystal_size_min 0.17
_refine_diff_density_max 0.150
_refine_diff_density_min -0.138
_refine_ls_extinction_coef 0.0093(19)
_refine_ls_extinction_expression Fc^*^=kFc[1+0.001xFc^2^\l^3^/sin(2\q)]^-1/4^
_refine_ls_extinction_method SHELXL97
_refine_ls_goodness_of_fit_ref 1.026
_refine_ls_hydrogen_treatment refU
_refine_ls_matrix_type full
_refine_ls_number_parameters 142
_refine_ls_number_reflns 1553
_refine_ls_number_restraints 0
_refine_ls_restrained_S_all 1.026
_refine_ls_R_factor_all 0.0785
_refine_ls_R_factor_gt 0.0441
_refine_ls_shift/su_max 0.000
_refine_ls_shift/su_mean 0.000
_refine_ls_structure_factor_coef Fsqd
_refine_ls_weighting_details 'calc w = 1/[\s^2^(Fo^2^)+(0.0502P)^2^+0.1372P] where P = (Fo^2^+2Fc^2^)/3'
_refine_ls_weighting_scheme calc
_refine_ls_wR_factor_gt 0.0929
_refine_ls_wR_factor_ref 0.1073
_reflns_number_gt 1021
_reflns_number_total 1553
_reflns_threshold_expression I>2\s(I)
_cod_data_source_file bt6496.cif
_cod_data_source_block I
_cod_depositor_comments
;
The following automatic conversions were performed:
'_symmetry_cell_setting' value 'Monoclinic' changed to 'monoclinic'
according to '/home/saulius/struct/CIF-dictionaries/cif_core.dic'
dictionary named 'cif_core.dic' version 2.4.1 from
2010-06-29.

'_exptl_absorpt_correction_type' value 'Psi-scan' changed to
'psi-scan' according to
'/home/saulius/struct/CIF-dictionaries/cif_core.dic' dictionary named
'cif_core.dic' version 2.4.1 from 2010-06-29.

Automatic conversion script
Id: cif_fix_enum 1527 2010-12-29 10:47:43Z saulius 

The following automatic conversions were performed:

'_chemical_melting_point' value 'not measured' was changed to '?' -
the value is undefined or not given.

Automatic conversion script
Id: cif_fix_values 1646 2011-03-28 12:23:43Z adriana 

The following automatic conversions were performed:

'_chemical_melting_point' value 'not measured' was changed to '?' -
the value is undefined or not given.

'_symmetry_cell_setting' value
'Monoclinic' changed to 'monoclinic' according to
/home/saulius/struct/CIF-dictionaries/cif_core.dic dictionary named
'cif_core.dic' version 2.4.1 from
2010-06-29.

'_exptl_absorpt_correction_type' value 'Psi-scan'
changed to 'psi-scan' according to
/home/saulius/struct/CIF-dictionaries/cif_core.dic dictionary named
'cif_core.dic' version 2.4.1 from 2010-06-29.

Automatic conversion script
Id: cif_fix_values 1715 2011-07-08 13:25:40Z adriana 
;
_cod_original_cell_volume 886.6(3)
_cod_original_sg_symbol_H-M 'P 21/c'
_cod_database_code 2203987
_cod_database_fobs_code 2203987

loop_
_symmetry_equiv_pos_as_xyz
'x, y, z'
'-x, y+1/2, -z+1/2'
'-x, -y, -z'
'x, -y-1/2, z-1/2'

loop_
_atom_site_label
_atom_site_fract_x
_atom_site_fract_y
_atom_site_fract_z
_atom_site_U_iso_or_equiv
_atom_site_adp_type
_atom_site_calc_flag
_atom_site_refinement_flags
_atom_site_occupancy
_atom_site_type_symbol
N1 0.5005(4) 0.86393(15) 0.12579(11) 0.0398(5) Uani d . 1 N
C2 0.2718(5) 0.8393(2) 0.06844(14) 0.0455(6) Uani d . 1 C
H2 0.1704 0.8981 0.0399 0.045(6) Uiso calc R 1 H
C3 0.1906(6) 0.7297(2) 0.05261(15) 0.0503(6) Uani d . 1 C
H3 0.0344 0.7138 0.0132 0.056(7) Uiso calc R 1 H
C4 0.3411(5) 0.64022(19) 0.09530(14) 0.0451(6) Uani d . 1 C
O4 0.2525(4) 0.53506(14) 0.07462(11) 0.0629(6) Uani d . 1 O
C41 0.4169(7) 0.4390(2) 0.11220(17) 0.0671(9) Uani d . 1 C
H41 0.3289 0.3692 0.0914 0.103(7) Uiso calc R 1 H
H42 0.4138 0.4418 0.1699 0.103(7) Uiso calc R 1 H
H43 0.6165 0.4426 0.1001 0.103(7) Uiso calc R 1 H
C5 0.5700(5) 0.66714(19) 0.15522(14) 0.0449(6) Uani d . 1 C
H5 0.6708 0.6097 0.1854 0.043(6) Uiso calc R 1 H
C6 0.6443(5) 0.77823(19) 0.16906(14) 0.0438(6) Uani d . 1 C
H6 0.7970 0.7960 0.2090 0.043(6) Uiso calc R 1 H
C11 0.5930(5) 0.97759(19) 0.13819(13) 0.0421(6) Uani d . 1 C
C12 0.4807(5) 1.0829(2) 0.10489(14) 0.0462(6) Uani d . 1 C
O12 0.2759(4) 1.11354(15) 0.05508(11) 0.0633(5) Uani d . 1 O
C13 0.7312(6) 1.1425(2) 0.15751(15) 0.0494(6) Uani d . 1 C
O13 0.8118(5) 1.23938(15) 0.17119(12) 0.0733(6) Uani d . 1 O
C14 0.8347(5) 1.02494(19) 0.18800(14) 0.0445(6) Uani d . 1 C
O14 1.0399(4) 0.98875(13) 0.23551(11) 0.0613(6) Uani d . 1 O

loop_
_atom_site_aniso_label
_atom_site_aniso_U_11
_atom_site_aniso_U_22
_atom_site_aniso_U_33
_atom_site_aniso_U_12
_atom_site_aniso_U_13
_atom_site_aniso_U_23
N1 0.0358(11) 0.0399(11) 0.0416(10) 0.0000(8) -0.0044(8) 0.0013(8)
C2 0.0405(13) 0.0460(14) 0.0466(14) 0.0022(11) -0.0095(11) 0.0061(11)
C3 0.0452(14) 0.0515(15) 0.0500(14) -0.0049(12) -0.0125(11) 0.0029(12)
C4 0.0443(14) 0.0432(13) 0.0465(13) -0.0060(11) -0.0005(11) -0.0003(11)
O4 0.0695(13) 0.0428(10) 0.0699(12) -0.0077(9) -0.0197(10) 0.0003(9)
C41 0.086(2) 0.0397(15) 0.0711(19) 0.0016(14) -0.0113(17) -0.0012(13)
C5 0.0460(14) 0.0393(14) 0.0469(14) 0.0042(11) -0.0050(12) 0.0038(10)
C6 0.0421(14) 0.0432(14) 0.0432(13) 0.0033(11) -0.0076(11) 0.0013(10)
C11 0.0413(13) 0.0377(13) 0.0453(12) 0.0000(11) -0.0030(11) 0.0010(11)
C12 0.0459(14) 0.0426(13) 0.0491(13) 0.0041(11) 0.0020(12) 0.0024(11)
O12 0.0567(12) 0.0588(11) 0.0693(12) 0.0081(9) -0.0149(10) 0.0128(9)
C13 0.0540(15) 0.0426(15) 0.0508(14) -0.0010(12) 0.0023(12) 0.0002(11)
O13 0.0857(15) 0.0393(11) 0.0895(15) -0.0033(10) -0.0129(12) -0.0036(9)
C14 0.0441(13) 0.0405(13) 0.0468(13) 0.0015(11) -0.0039(12) 0.0003(11)
O14 0.0601(11) 0.0484(10) 0.0677(12) -0.0027(9) -0.0244(10) 0.0050(9)

loop_
_atom_type_symbol
_atom_type_description
_atom_type_scat_dispersion_real
_atom_type_scat_dispersion_imag
_atom_type_scat_source
C C 0.0033 0.0016 'International Tables Vol C Tables 4.2.6.8 and 6.1.1.4'
H H 0.0000 0.0000 'International Tables Vol C Tables 4.2.6.8 and 6.1.1.4'
N N 0.0061 0.0033 'International Tables Vol C Tables 4.2.6.8 and 6.1.1.4'
O O 0.0106 0.0060 'International Tables Vol C Tables 4.2.6.8 and 6.1.1.4'

loop_
_geom_angle_atom_site_label_1
_geom_angle_atom_site_label_2
_geom_angle_atom_site_label_3
_geom_angle
C6 N1 C2 119.84(19)
C6 N1 C11 120.32(18)
C2 N1 C11 119.80(18)
C3 C2 N1 120.5(2)
C3 C2 H2 119.8
N1 C2 H2 119.8
C2 C3 C4 120.4(2)
C2 C3 H3 119.8
C4 C3 H3 119.8
O4 C4 C5 125.1(2)
O4 C4 C3 116.6(2)
C5 C4 C3 118.3(2)
C4 O4 C41 118.76(18)
O4 C41 H41 109.5
O4 C41 H42 109.5
H41 C41 H42 109.5
O4 C41 H43 109.5
H41 C41 H43 109.5
H42 C41 H43 109.5
C6 C5 C4 119.3(2)
C6 C5 H5 120.3
C4 C5 H5 120.3
N1 C6 C5 121.6(2)
N1 C6 H6 119.2
C5 C6 H6 119.2
N1 C11 C14 131.23(19)
N1 C11 C12 132.58(19)
C14 C11 C12 96.19(18)
O12 C12 C11 136.6(2)
O12 C12 C13 135.5(2)
C11 C12 C13 87.90(18)
O13 C13 C14 135.4(2)
O13 C13 C12 137.0(2)
C14 C13 C12 87.61(17)
O14 C14 C11 136.5(2)
O14 C14 C13 135.2(2)
C11 C14 C13 88.29(18)

loop_
_geom_bond_atom_site_label_1
_geom_bond_atom_site_label_2
_geom_bond_distance
N1 C6 1.361(3)
N1 C2 1.362(3)
N1 C11 1.408(3)
C2 C3 1.357(3)
C2 H2 0.9300
C3 C4 1.402(3)
C3 H3 0.9300
C4 O4 1.332(3)
C4 C5 1.395(3)
O4 C41 1.456(3)
C41 H41 0.9600
C41 H42 0.9600
C41 H43 0.9600
C5 C6 1.361(3)
C5 H5 0.9300
C6 H6 0.9300
C11 C14 1.416(3)
C11 C12 1.426(3)
C12 O12 1.230(3)
C12 C13 1.528(3)
C13 O13 1.209(3)
C13 C14 1.527(3)
C14 O14 1.230(3)
